data_7207846
loop_
_publ_author_name
'Qiao, Yong-Zhen'
'Fu, Wen-Zhen'
'Yue, Jun-Ming'
'Liu, Xiu-Cun'
'Niu, Yun-Yin'
'Hou, Hong-Wei'

_publ_section_title
;
 Role of cooperative templates in the self-assembly process of microporous
 structures: syntheses and characterization of 12 new silver
 halide/thiocyanate supramolecular polymers
;
_journal_issue 9
_journal_name_full CrystEngComm
_journal_page_first 3241
_journal_paper_doi 10.1039/c2ce06687d
_journal_volume 14
_journal_year 2012
_chemical_formula_sum 'C18 H16 Ag Br N4 S2'
_chemical_formula_weight 540.25
_chemical_name_systematic
;
?
;
_space_group_IT_number 2
_symmetry_cell_setting triclinic
_symmetry_space_group_name_Hall '-P 1'
_symmetry_space_group_name_H-M 'P -1'
_atom_sites_solution_hydrogens geom
_atom_sites_solution_primary direct
_atom_sites_solution_secondary difmap
_audit_creation_method SHELXL-97
_cell_angle_alpha 107.703(2)
_cell_angle_beta 96.284(2)
_cell_angle_gamma 90.253(2)
_cell_formula_units_Z 2
_cell_length_a 8.1005(10)
_cell_length_b 11.1349(13)
_cell_length_c 11.5011(13)
_cell_measurement_reflns_used 1561
_cell_measurement_temperature 291(2)
_cell_measurement_theta_max 22.50
_cell_measurement_theta_min 2.53
_cell_volume 981.5(2)
_computing_structure_refinement 'SHELXL-97 (Sheldrick, 1997)'
_computing_structure_solution 'SHELXS-97 (Sheldrick, 1990)'
_diffrn_ambient_temperature 291(2)
_diffrn_measured_fraction_theta_full 0.986
_diffrn_measured_fraction_theta_max 0.986
_diffrn_radiation_monochromator graphite
_diffrn_radiation_source 'fine-focus sealed tube'
_diffrn_radiation_type MoK\a
_diffrn_radiation_wavelength 0.71073
_diffrn_reflns_av_R_equivalents 0.0182
_diffrn_reflns_av_sigmaI/netI 0.0372
_diffrn_reflns_limit_h_max 9
_diffrn_reflns_limit_h_min -8
_diffrn_reflns_limit_k_max 13
_diffrn_reflns_limit_k_min -12
_diffrn_reflns_limit_l_max 12
_diffrn_reflns_limit_l_min -13
_diffrn_reflns_number 5526
_diffrn_reflns_theta_full 25.50
_diffrn_reflns_theta_max 25.50
_diffrn_reflns_theta_min 1.92
_exptl_absorpt_coefficient_mu 3.285
_exptl_absorpt_correction_T_max 0.7139
_exptl_absorpt_correction_T_min 0.6748
_exptl_absorpt_correction_type multi-scan
_exptl_crystal_colour yellow
_exptl_crystal_density_diffrn 1.828
_exptl_crystal_density_method 'not measured'
_exptl_crystal_description PRISMATIC
_exptl_crystal_F_000 532
_exptl_crystal_size_max 0.13
_exptl_crystal_size_mid 0.12
_exptl_crystal_size_min 0.11
_refine_diff_density_max 1.614
_refine_diff_density_min -1.066
_refine_diff_density_rms 0.085
_refine_ls_extinction_coef 0.0000(8)
_refine_ls_extinction_expression Fc^*^=kFc[1+0.001xFc^2^\l^3^/sin(2\q)]^-1/4^
_refine_ls_extinction_method SHELXL
_refine_ls_goodness_of_fit_ref 1.082
_refine_ls_hydrogen_treatment conser
_refine_ls_matrix_type full
_refine_ls_number_parameters 236
_refine_ls_number_reflns 3600
_refine_ls_number_restraints 0
_refine_ls_restrained_S_all 1.082
_refine_ls_R_factor_all 0.0687
_refine_ls_R_factor_gt 0.0451
_refine_ls_shift/su_max 0.000
_refine_ls_shift/su_mean 0.000
_refine_ls_structure_factor_coef Fsqd
_refine_ls_weighting_details 'calc w=1/[\s^2^(Fo^2^)+(0.0562P)^2^+0.5161P] where P=(Fo^2^+2Fc^2^)/3'
_refine_ls_weighting_scheme calc
_refine_ls_wR_factor_gt 0.1101
_refine_ls_wR_factor_ref 0.1211
_reflns_number_gt 2573
_reflns_number_total 3600
_reflns_threshold_expression >2sigma(I)
_cod_data_source_file c2ce06687d.txt
_cod_data_source_block a
_cod_depositor_comments
;
The following automatic conversions were performed:

'_symmetry_cell_setting' value 'Triclinic' changed to 'triclinic'
according to /home/saulius/struct/CIF-dictionaries/cif_core.dic
dictionary named 'cif_core.dic' version 2.4.1 from
2010-06-29.

'_exptl_absorpt_correction_type' value 'MULTI-SCAN'
changed to 'multi-scan' according to
/home/saulius/struct/CIF-dictionaries/cif_core.dic dictionary named
'cif_core.dic' version 2.4.1 from 2010-06-29.

Automatic conversion script
Id: cif_fix_values 1715 2011-07-08 13:25:40Z adriana 
;
_cod_original_sg_symbol_H-M P-1
_cod_database_code 7207846

loop_
_symmetry_equiv_pos_as_xyz
'x, y, z'
'-x, -y, -z'

loop_
_atom_site_label
_atom_site_type_symbol
_atom_site_fract_x
_atom_site_fract_y
_atom_site_fract_z
_atom_site_U_iso_or_equiv
_atom_site_adp_type
_atom_site_occupancy
_atom_site_symmetry_multiplicity
_atom_site_calc_flag
_atom_site_refinement_flags
Ag1 Ag 0.46421(6) 0.73050(4) 0.94581(4) 0.0647(2) Uani 1 1 d .
Br1 Br 1.26488(10) 0.53987(7) 1.53546(7) 0.0874(3) Uani 1 1 d .
S1 S 0.2254(2) 0.56294(14) 0.86331(15) 0.0679(4) Uani 1 1 d .
S2 S 0.5561(2) 0.82297(12) 0.78325(13) 0.0610(4) Uani 1 1 d .
N1 N 1.2570(5) 0.9406(4) 1.4596(4) 0.0558(11) Uani 1 1 d .
N2 N 1.1079(5) 0.8402(4) 1.2075(4) 0.0495(10) Uani 1 1 d .
N3 N 0.3534(7) 0.3712(5) 0.9504(5) 0.0839(17) Uani 1 1 d .
N4 N 0.5891(6) 1.0805(4) 0.9101(4) 0.0610(12) Uani 1 1 d .
C1 C 1.3246(7) 0.9918(7) 1.5749(6) 0.0674(16) Uani 1 1 d .
H1A H 1.3832 0.9399 1.6133 0.081 Uiso 1 1 calc R
C2 C 1.3137(8) 1.1175(7) 1.6420(6) 0.0708(17) Uani 1 1 d .
H2A H 1.3651 1.1490 1.7222 0.085 Uiso 1 1 calc R
C3 C 1.2264(8) 1.1928(6) 1.5878(6) 0.0685(16) Uani 1 1 d .
H3A H 1.2178 1.2776 1.6306 0.082 Uiso 1 1 calc R
C4 C 1.1483(6) 1.1435(5) 1.4665(5) 0.0513(13) Uani 1 1 d .
C5 C 1.1695(6) 1.0147(5) 1.4050(4) 0.0465(12) Uani 1 1 d .
C6 C 1.0883(6) 0.9613(5) 1.2815(5) 0.0462(12) Uani 1 1 d .
C7 C 0.9775(6) 1.0378(5) 1.2319(5) 0.0537(13) Uani 1 1 d .
C8 C 0.8849(7) 0.9845(7) 1.1185(6) 0.0680(17) Uani 1 1 d .
H8A H 0.8109 1.0334 1.0868 0.082 Uiso 1 1 calc R
C9 C 0.9006(8) 0.8627(7) 1.0537(6) 0.0741(19) Uani 1 1 d .
H9A H 0.8353 0.8263 0.9792 0.089 Uiso 1 1 calc R
C10 C 1.0152(7) 0.7937(6) 1.1001(6) 0.0670(16) Uani 1 1 d .
H10A H 1.0285 0.7105 1.0542 0.080 Uiso 1 1 calc R
C11 C 1.0445(8) 1.2180(6) 1.4112(6) 0.0652(15) Uani 1 1 d .
H11A H 1.0347 1.3031 1.4522 0.078 Uiso 1 1 calc R
C12 C 0.9612(7) 1.1657(6) 1.3005(6) 0.0653(16) Uani 1 1 d .
H12A H 0.8897 1.2148 1.2670 0.078 Uiso 1 1 calc R
C13 C 1.2411(7) 0.7547(5) 1.2342(5) 0.0556(13) Uani 1 1 d .
H13A H 1.2831 0.7084 1.1580 0.067 Uiso 1 1 calc R
H13B H 1.3327 0.8057 1.2884 0.067 Uiso 1 1 calc R
C14 C 1.1778(7) 0.6625(5) 1.2930(6) 0.0629(15) Uani 1 1 d .
H14A H 1.0787 0.6172 1.2439 0.075 Uiso 1 1 calc R
H14B H 1.1492 0.7073 1.3743 0.075 Uiso 1 1 calc R
C15 C 1.3154(10) 0.5681(6) 1.3026(7) 0.084(2) Uani 1 1 d .
H15A H 1.3427 0.5244 1.2207 0.101 Uiso 1 1 calc R
H15B H 1.4145 0.6152 1.3496 0.101 Uiso 1 1 calc R
C16 C 1.2697(11) 0.4757(6) 1.3594(6) 0.096(2) Uani 1 1 d .
H16A H 1.3477 0.4085 1.3423 0.116 Uiso 1 1 calc R
H16B H 1.1605 0.4393 1.3215 0.116 Uiso 1 1 calc R
C17 C 0.3030(7) 0.4525(5) 0.9164(5) 0.0549(13) Uani 1 1 d .
C18 C 0.5747(6) 0.9740(5) 0.8592(4) 0.0440(11) Uani 1 1 d .

loop_
_atom_site_aniso_label
_atom_site_aniso_U_11
_atom_site_aniso_U_22
_atom_site_aniso_U_33
_atom_site_aniso_U_23
_atom_site_aniso_U_13
_atom_site_aniso_U_12
Ag1 0.0821(4) 0.0406(3) 0.0747(3) 0.0227(2) 0.0088(2) -0.0015(2)
Br1 0.0992(6) 0.0819(5) 0.0792(5) 0.0219(4) 0.0087(4) 0.0285(4)
S1 0.0754(10) 0.0499(8) 0.0764(10) 0.0252(7) -0.0167(8) -0.0084(7)
S2 0.0920(11) 0.0414(7) 0.0494(8) 0.0124(6) 0.0113(7) 0.0063(7)
N1 0.053(3) 0.068(3) 0.054(3) 0.032(2) -0.004(2) 0.001(2)
N2 0.042(2) 0.059(3) 0.051(2) 0.025(2) 0.000(2) -0.009(2)
N3 0.085(4) 0.058(3) 0.110(4) 0.041(3) -0.026(3) -0.019(3)
N4 0.084(3) 0.043(3) 0.059(3) 0.018(2) 0.017(3) -0.004(2)
C1 0.055(4) 0.091(5) 0.065(4) 0.040(4) -0.003(3) -0.003(3)
C2 0.061(4) 0.099(5) 0.050(3) 0.019(3) 0.006(3) -0.013(4)
C3 0.071(4) 0.068(4) 0.065(4) 0.014(3) 0.021(3) -0.007(3)
C4 0.040(3) 0.060(3) 0.060(3) 0.024(3) 0.015(3) 0.002(2)
C5 0.039(3) 0.060(3) 0.050(3) 0.030(3) 0.009(2) -0.003(2)
C6 0.036(3) 0.057(3) 0.058(3) 0.034(3) 0.008(2) -0.003(2)
C7 0.043(3) 0.075(4) 0.057(3) 0.039(3) 0.008(3) 0.001(3)
C8 0.049(3) 0.101(5) 0.066(4) 0.049(4) -0.005(3) -0.006(3)
C9 0.055(4) 0.112(6) 0.060(4) 0.040(4) -0.012(3) -0.024(4)
C10 0.059(4) 0.074(4) 0.068(4) 0.025(3) 0.001(3) -0.019(3)
C11 0.065(4) 0.062(4) 0.079(4) 0.033(3) 0.021(3) 0.008(3)
C12 0.052(3) 0.077(4) 0.088(5) 0.052(4) 0.017(3) 0.018(3)
C13 0.053(3) 0.054(3) 0.065(3) 0.023(3) 0.016(3) 0.007(2)
C14 0.070(4) 0.050(3) 0.075(4) 0.024(3) 0.021(3) 0.002(3)
C15 0.127(6) 0.055(4) 0.085(5) 0.033(3) 0.044(4) 0.033(4)
C16 0.141(7) 0.056(4) 0.086(5) 0.015(4) 0.009(5) 0.028(4)
C17 0.055(3) 0.044(3) 0.062(3) 0.015(3) -0.004(3) -0.015(2)
C18 0.050(3) 0.045(3) 0.044(3) 0.024(2) 0.008(2) 0.002(2)

loop_
_atom_type_symbol
_atom_type_description
_atom_type_scat_dispersion_real
_atom_type_scat_dispersion_imag
_atom_type_scat_source
C C 0.0033 0.0016 'International Tables Vol C Tables 4.2.6.8 and 6.1.1.4'
H H 0.0000 0.0000 'International Tables Vol C Tables 4.2.6.8 and 6.1.1.4'
N N 0.0061 0.0033 'International Tables Vol C Tables 4.2.6.8 and 6.1.1.4'
S S 0.1246 0.1234 'International Tables Vol C Tables 4.2.6.8 and 6.1.1.4'
Br Br -0.2901 2.4595 'International Tables Vol C Tables 4.2.6.8 and 6.1.1.4'
Ag Ag -0.8971 1.1015 'International Tables Vol C Tables 4.2.6.8 and 6.1.1.4'

loop_
_geom_angle_atom_site_label_1
_geom_angle_atom_site_label_2
_geom_angle_atom_site_label_3
_geom_angle
_geom_angle_site_symmetry_1
_geom_angle_site_symmetry_3
N3 Ag1 N4 105.82(19) 2_667 2_677
N3 Ag1 S2 121.69(16) 2_667 .
N4 Ag1 S2 97.74(11) 2_677 .
N3 Ag1 S1 100.84(13) 2_667 .
N4 Ag1 S1 117.88(13) 2_677 .
S2 Ag1 S1 113.73(5) . .
C17 S1 Ag1 99.33(19) . .
C18 S2 Ag1 101.62(17) . .
C1 N1 C5 117.9(5) . .
C10 N2 C6 120.8(5) . .
C10 N2 C13 114.6(5) . .
C6 N2 C13 124.4(4) . .
C17 N3 Ag1 157.2(5) . 2_667
C18 N4 Ag1 156.4(4) . 2_677
N1 C1 C2 124.3(6) . .
N1 C1 H1A 117.8 . .
C2 C1 H1A 117.8 . .
C3 C2 C1 118.1(6) . .
C3 C2 H2A 120.9 . .
C1 C2 H2A 120.9 . .
C2 C3 C4 120.3(6) . .
C2 C3 H3A 119.9 . .
C4 C3 H3A 119.9 . .
C3 C4 C5 117.3(5) . .
C3 C4 C11 121.2(5) . .
C5 C4 C11 121.3(5) . .
N1 C5 C4 122.0(5) . .
N1 C5 C6 119.6(5) . .
C4 C5 C6 118.3(4) . .
N2 C6 C7 117.1(5) . .
N2 C6 C5 124.6(4) . .
C7 C6 C5 118.3(5) . .
C8 C7 C12 121.2(5) . .
C8 C7 C6 119.3(6) . .
C12 C7 C6 119.5(5) . .
C9 C8 C7 121.0(6) . .
C9 C8 H8A 119.5 . .
C7 C8 H8A 119.5 . .
C8 C9 C10 118.5(6) . .
C8 C9 H9A 120.8 . .
C10 C9 H9A 120.8 . .
N2 C10 C9 123.0(6) . .
N2 C10 H10A 118.5 . .
C9 C10 H10A 118.5 . .
C12 C11 C4 119.8(6) . .
C12 C11 H11A 120.1 . .
C4 C11 H11A 120.1 . .
C11 C12 C7 122.3(5) . .
C11 C12 H12A 118.8 . .
C7 C12 H12A 118.8 . .
C14 C13 N2 112.3(4) . .
C14 C13 H13A 109.1 . .
N2 C13 H13A 109.1 . .
C14 C13 H13B 109.1 . .
N2 C13 H13B 109.1 . .
H13A C13 H13B 107.9 . .
C13 C14 C15 108.9(5) . .
C13 C14 H14A 109.9 . .
C15 C14 H14A 109.9 . .
C13 C14 H14B 109.9 . .
C15 C14 H14B 109.9 . .
H14A C14 H14B 108.3 . .
C16 C15 C14 114.0(6) . .
C16 C15 H15A 108.8 . .
C14 C15 H15A 108.8 . .
C16 C15 H15B 108.8 . .
C14 C15 H15B 108.8 . .
H15A C15 H15B 107.6 . .
C15 C16 Br1 115.0(5) . .
C15 C16 H16A 108.5 . .
Br1 C16 H16A 108.5 . .
C15 C16 H16B 108.5 . .
Br1 C16 H16B 108.5 . .
H16A C16 H16B 107.5 . .
N3 C17 S1 177.3(5) . .
N4 C18 S2 178.4(5) . .

loop_
_geom_bond_atom_site_label_1
_geom_bond_atom_site_label_2
_geom_bond_distance
_geom_bond_site_symmetry_2
Ag1 N3 2.311(5) 2_667
Ag1 N4 2.325(5) 2_677
Ag1 S2 2.5648(15) .
Ag1 S1 2.5717(16) .
Br1 C16 1.936(7) .
S1 C17 1.631(6) .
S2 C18 1.640(5) .
N1 C1 1.328(7) .
N1 C5 1.342(6) .
N2 C10 1.328(7) .
N2 C6 1.379(7) .
N2 C13 1.510(6) .
N3 C17 1.150(7) .
N3 Ag1 2.311(5) 2_667
N4 C18 1.151(6) .
N4 Ag1 2.325(5) 2_677
C1 C2 1.386(9) .
C1 H1A 0.9300 .
C2 C3 1.349(9) .
C2 H2A 0.9300 .
C3 C4 1.409(8) .
C3 H3A 0.9300 .
C4 C5 1.414(7) .
C4 C11 1.417(8) .
C5 C6 1.442(7) .
C6 C7 1.431(7) .
C7 C8 1.388(8) .
C7 C12 1.417(8) .
C8 C9 1.349(9) .
C8 H8A 0.9300 .
C9 C10 1.373(9) .
C9 H9A 0.9300 .
C10 H10A 0.9300 .
C11 C12 1.332(8) .
C11 H11A 0.9300 .
C12 H12A 0.9300 .
C13 C14 1.507(7) .
C13 H13A 0.9700 .
C13 H13B 0.9700 .
C14 C15 1.553(8) .
C14 H14A 0.9700 .
C14 H14B 0.9700 .
C15 C16 1.442(9) .
C15 H15A 0.9700 .
C15 H15B 0.9700 .
C16 H16A 0.9700 .
C16 H16B 0.9700 .

loop_
_geom_torsion_atom_site_label_1
_geom_torsion_atom_site_label_2
_geom_torsion_atom_site_label_3
_geom_torsion_atom_site_label_4
_geom_torsion
_geom_torsion_site_symmetry_1
N3 Ag1 S1 C17 -1.0(3) 2_667
N4 Ag1 S1 C17 -115.5(2) 2_677
S2 Ag1 S1 C17 130.9(2) .
N3 Ag1 S2 C18 -103.2(2) 2_667
N4 Ag1 S2 C18 10.9(2) 2_677
S1 Ag1 S2 C18 135.98(19) .
C5 N1 C1 C2 -1.4(9) .
N1 C1 C2 C3 1.2(9) .
C1 C2 C3 C4 0.4(9) .
C2 C3 C4 C5 -1.6(8) .
C2 C3 C4 C11 174.6(5) .
C1 N1 C5 C4 0.0(7) .
C1 N1 C5 C6 -177.4(5) .
C3 C4 C5 N1 1.5(7) .
C11 C4 C5 N1 -174.8(5) .
C3 C4 C5 C6 178.9(5) .
C11 C4 C5 C6 2.6(7) .
C10 N2 C6 C7 -6.5(7) .
C13 N2 C6 C7 168.3(4) .
C10 N2 C6 C5 172.7(5) .
C13 N2 C6 C5 -12.6(7) .
N1 C5 C6 N2 -7.6(7) .
C4 C5 C6 N2 174.9(4) .
N1 C5 C6 C7 171.5(4) .
C4 C5 C6 C7 -6.0(7) .
N2 C6 C7 C8 5.8(7) .
C5 C6 C7 C8 -173.4(5) .
N2 C6 C7 C12 -175.7(5) .
C5 C6 C7 C12 5.1(7) .
C12 C7 C8 C9 -179.9(6) .
C6 C7 C8 C9 -1.4(8) .
C7 C8 C9 C10 -2.5(9) .
C6 N2 C10 C9 2.7(8) .
C13 N2 C10 C9 -172.5(5) .
C8 C9 C10 N2 2.0(9) .
C3 C4 C11 C12 -174.2(6) .
C5 C4 C11 C12 1.9(8) .
C4 C11 C12 C7 -2.8(9) .
C8 C7 C12 C11 177.8(6) .
C6 C7 C12 C11 -0.7(8) .
C10 N2 C13 C14 -86.6(6) .
C6 N2 C13 C14 98.4(6) .
N2 C13 C14 C15 173.2(5) .
C13 C14 C15 C16 179.2(6) .
C14 C15 C16 Br1 -73.3(8) .
Ag1 N3 C17 S1 166(12) 2_667
Ag1 S1 C17 N3 -161(13) .
Ag1 N4 C18 S2 155(18) 2_677
Ag1 S2 C18 N4 176(100) .
